data_2235025
loop_
_publ_author_name
'Ghabbour, Hazem A.'
'Kadi, Adnan A.'
'El-Subbagh, Hussein I.'
'Chia, Tze Shyang'
'Fun, Hoong-Kun'

_publ_section_title
;
 <i>N</i>-[4-(4-Bromophenyl)thiazol-2-yl]-4-(piperidin-1-yl)butanamide
;
_journal_coeditor_code HB6767
_journal_issue 6
_journal_name_full 'Acta Crystallographica Section E'
_journal_page_first o1665
_journal_paper_doi 10.1107/S1600536812019204
_journal_volume 68
_journal_year 2012
_chemical_formula_iupac 'C18 H22 Br N3 O S'
_chemical_formula_moiety 'C18 H22 Br N3 O S'
_chemical_formula_sum 'C18 H22 Br N3 O S'
_chemical_formula_weight 408.36
_chemical_name_systematic
;
<i>N</i>-[4-(4-Bromophenyl)thiazol-2-yl]-4-(piperidin-1-yl)butanamide
;
_space_group_IT_number 2
_symmetry_cell_setting triclinic
_symmetry_space_group_name_Hall '-P 1'
_symmetry_space_group_name_H-M 'P -1'
_atom_sites_solution_hydrogens geom
_atom_sites_solution_primary direct
_atom_sites_solution_secondary difmap
_audit_creation_method SHELXL-97
_cell_angle_alpha 88.812(2)
_cell_angle_beta 86.085(3)
_cell_angle_gamma 75.394(2)
_cell_formula_units_Z 2
_cell_length_a 6.8276(7)
_cell_length_b 9.2782(9)
_cell_length_c 14.5907(14)
_cell_measurement_reflns_used 5955
_cell_measurement_temperature 100.0(10)
_cell_measurement_theta_max 29.84
_cell_measurement_theta_min 3.09
_cell_volume 892.33(15)
_computing_cell_refinement 'SAINT (Bruker, 2009)'
_computing_data_collection 'APEX2 (Bruker, 2009)'
_computing_data_reduction 'SAINT (Bruker, 2009)'
_computing_molecular_graphics 'SHELXTL (Sheldrick, 2008)'
_computing_publication_material
;
SHELXTL (Sheldrick, 2008) and PLATON (Spek, 2009)
;
_computing_structure_refinement 'SHELXTL (Sheldrick, 2008)'
_computing_structure_solution 'SHELXTL (Sheldrick, 2008)'
_diffrn_ambient_temperature 100.0(10)
_diffrn_measured_fraction_theta_full 0.977
_diffrn_measured_fraction_theta_max 0.977
_diffrn_measurement_device_type 'Bruker APEX DUO CCD area-detector'
_diffrn_measurement_method '\f and \w scans'
_diffrn_radiation_monochromator graphite
_diffrn_radiation_source 'fine-focus sealed tube'
_diffrn_radiation_type MoK\a
_diffrn_radiation_wavelength 0.71073
_diffrn_reflns_av_R_equivalents 0.0419
_diffrn_reflns_av_sigmaI/netI 0.0461
_diffrn_reflns_limit_h_max 9
_diffrn_reflns_limit_h_min -9
_diffrn_reflns_limit_k_max 12
_diffrn_reflns_limit_k_min -12
_diffrn_reflns_limit_l_max 20
_diffrn_reflns_limit_l_min -20
_diffrn_reflns_number 17762
_diffrn_reflns_theta_full 29.87
_diffrn_reflns_theta_max 29.87
_diffrn_reflns_theta_min 1.40
_diffrn_standards_number 0
_exptl_absorpt_coefficient_mu 2.431
_exptl_absorpt_correction_T_max 0.8902
_exptl_absorpt_correction_T_min 0.4666
_exptl_absorpt_correction_type multi-scan
_exptl_absorpt_process_details '(<i>SADABS</i>; Bruker, 2009)'
_exptl_crystal_colour colourless
_exptl_crystal_density_diffrn 1.520
_exptl_crystal_density_method 'not measured'
_exptl_crystal_description plate
_exptl_crystal_F_000 420
_exptl_crystal_size_max 0.37
_exptl_crystal_size_mid 0.14
_exptl_crystal_size_min 0.05
_refine_diff_density_max 1.801
_refine_diff_density_min -0.861
_refine_ls_extinction_method none
_refine_ls_goodness_of_fit_ref 1.071
_refine_ls_hydrogen_treatment mixed
_refine_ls_matrix_type full
_refine_ls_number_parameters 221
_refine_ls_number_reflns 5019
_refine_ls_number_restraints 0
_refine_ls_restrained_S_all 1.071
_refine_ls_R_factor_all 0.0548
_refine_ls_R_factor_gt 0.0419
_refine_ls_shift/su_max 0.001
_refine_ls_shift/su_mean 0.000
_refine_ls_structure_factor_coef Fsqd
_refine_ls_weighting_details 'calc w=1/[\s^2^(Fo^2^)+(0.0683P)^2^+0.0910P] where P=(Fo^2^+2Fc^2^)/3'
_refine_ls_weighting_scheme calc
_refine_ls_wR_factor_gt 0.1057
_refine_ls_wR_factor_ref 0.1143
_reflns_number_gt 4117
_reflns_number_total 5019
_reflns_threshold_expression I>2\s(I)
_cod_data_source_file hb6767.cif
_cod_data_source_block I
_cod_database_code 2235025
_cod_database_fobs_code 2235025

loop_
_symmetry_equiv_pos_as_xyz
'x, y, z'
'-x, -y, -z'

loop_
_atom_site_type_symbol
_atom_site_label
_atom_site_fract_x
_atom_site_fract_y
_atom_site_fract_z
_atom_site_U_iso_or_equiv
_atom_site_adp_type
_atom_site_calc_flag
_atom_site_refinement_flags
_atom_site_occupancy
_atom_site_symmetry_multiplicity
Br Br1 0.82800(4) 0.81297(2) 0.549438(15) 0.02561(9) Uani d . 1 1
S S1 0.28942(9) 0.30257(5) 0.19656(4) 0.01885(13) Uani d . 1 1
O O1 -0.0331(3) 0.31993(16) 0.09887(11) 0.0220(4) Uani d . 1 1
N N1 0.2084(3) 0.56893(18) 0.26349(12) 0.0153(3) Uani d . 1 1
N N2 -0.0331(3) 0.54008(18) 0.16321(12) 0.0154(4) Uani d . 1 1
N N3 -0.2166(3) 0.83694(18) 0.14310(12) 0.0154(4) Uani d . 1 1
C C1 0.3846(4) 0.6922(2) 0.40953(15) 0.0197(4) Uani d . 1 1
H H1A 0.2429 0.7288 0.4038 0.024 Uiso calc R 1 1
C C2 0.4825(4) 0.7643(2) 0.46664(15) 0.0221(5) Uani d . 1 1
H H2A 0.4083 0.8490 0.5007 0.027 Uiso calc R 1 1
C C3 0.6911(4) 0.7117(2) 0.47378(15) 0.0187(4) Uani d . 1 1
C C4 0.8022(4) 0.5877(2) 0.42470(14) 0.0191(4) Uani d . 1 1
H H4A 0.9445 0.5532 0.4294 0.023 Uiso calc R 1 1
C C5 0.7013(4) 0.5153(2) 0.36861(14) 0.0180(4) Uani d . 1 1
H H5A 0.7760 0.4298 0.3354 0.022 Uiso calc R 1 1
C C6 0.4927(3) 0.5654(2) 0.35987(13) 0.0142(4) Uani d . 1 1
C C7 0.3892(3) 0.4898(2) 0.29872(14) 0.0155(4) Uani d . 1 1
C C8 0.4539(4) 0.3451(2) 0.26968(15) 0.0197(4) Uani d . 1 1
H H8A 0.5741 0.2770 0.2876 0.024 Uiso calc R 1 1
C C9 0.1412(3) 0.4853(2) 0.20874(14) 0.0146(4) Uani d . 1 1
C C10 -0.1143(4) 0.4531(2) 0.11071(13) 0.0154(4) Uani d . 1 1
C C11 -0.3088(4) 0.5259(2) 0.06591(15) 0.0177(4) Uani d . 1 1
H H11A -0.3945 0.4541 0.0698 0.021 Uiso calc R 1 1
H H11B -0.2725 0.5386 -0.0001 0.021 Uiso calc R 1 1
C C12 -0.4417(4) 0.6759(2) 0.10078(15) 0.0189(4) Uani d . 1 1
H H12A -0.5764 0.6917 0.0754 0.023 Uiso calc R 1 1
H H12B -0.4621 0.6698 0.1684 0.023 Uiso calc R 1 1
C C13 -0.3601(4) 0.8121(2) 0.07711(15) 0.0190(4) Uani d . 1 1
H H13A -0.2907 0.7993 0.0149 0.023 Uiso calc R 1 1
H H13B -0.4754 0.9015 0.0758 0.023 Uiso calc R 1 1
C C14 -0.3271(4) 0.9117(2) 0.22672(15) 0.0189(4) Uani d . 1 1
H H14A -0.4143 0.8503 0.2553 0.023 Uiso calc R 1 1
H H14B -0.4158 1.0092 0.2098 0.023 Uiso calc R 1 1
C C15 -0.1798(4) 0.9352(2) 0.29574(15) 0.0231(5) Uani d . 1 1
H H15A -0.1006 0.8373 0.3172 0.028 Uiso calc R 1 1
H H15B -0.2573 0.9897 0.3497 0.028 Uiso calc R 1 1
C C16 -0.0344(4) 1.0234(2) 0.25308(16) 0.0231(5) Uani d . 1 1
H H16A -0.1106 1.1268 0.2402 0.028 Uiso calc R 1 1
H H16B 0.0691 1.0272 0.2967 0.028 Uiso calc R 1 1
C C17 0.0692(4) 0.9490(2) 0.16389(16) 0.0211(5) Uani d . 1 1
H H17A 0.1518 1.0120 0.1332 0.025 Uiso calc R 1 1
H H17B 0.1613 0.8515 0.1782 0.025 Uiso calc R 1 1
C C18 -0.0854(4) 0.9263(2) 0.09965(15) 0.0195(4) Uani d . 1 1
H H18A -0.1701 1.0244 0.0814 0.023 Uiso calc R 1 1
H H18B -0.0140 0.8754 0.0434 0.023 Uiso calc R 1 1
H H1N2 -0.083(5) 0.643(3) 0.163(2) 0.031(8) Uiso d . 1 1

loop_
_atom_site_aniso_label
_atom_site_aniso_U_11
_atom_site_aniso_U_22
_atom_site_aniso_U_33
_atom_site_aniso_U_12
_atom_site_aniso_U_13
_atom_site_aniso_U_23
Br1 0.02680(16) 0.02875(14) 0.02536(13) -0.01282(10) -0.00715(10) -0.00372(9)
S1 0.0190(3) 0.0121(2) 0.0252(3) -0.0019(2) -0.0067(2) -0.00195(18)
O1 0.0235(9) 0.0153(7) 0.0278(8) -0.0044(7) -0.0060(7) -0.0037(6)
N1 0.0127(9) 0.0143(7) 0.0193(8) -0.0041(7) -0.0024(7) -0.0009(6)
N2 0.0123(9) 0.0126(7) 0.0220(8) -0.0037(7) -0.0043(7) -0.0018(6)
N3 0.0147(9) 0.0136(7) 0.0187(8) -0.0050(7) -0.0002(7) -0.0003(6)
C1 0.0156(11) 0.0191(9) 0.0237(10) -0.0031(9) -0.0020(8) -0.0008(8)
C2 0.0205(12) 0.0209(9) 0.0248(10) -0.0050(9) -0.0012(9) -0.0036(8)
C3 0.0215(12) 0.0210(9) 0.0175(9) -0.0117(9) -0.0053(8) 0.0019(7)
C4 0.0167(11) 0.0223(9) 0.0199(9) -0.0070(9) -0.0053(8) 0.0029(8)
C5 0.0172(11) 0.0184(9) 0.0187(9) -0.0049(8) -0.0020(8) 0.0003(7)
C6 0.0145(10) 0.0143(8) 0.0156(8) -0.0062(8) -0.0038(8) 0.0018(7)
C7 0.0125(10) 0.0161(8) 0.0181(9) -0.0043(8) -0.0004(8) 0.0022(7)
C8 0.0170(12) 0.0169(9) 0.0247(10) -0.0022(8) -0.0061(9) 0.0004(7)
C9 0.0133(10) 0.0131(8) 0.0178(8) -0.0044(8) -0.0001(8) 0.0008(6)
C10 0.0151(11) 0.0169(8) 0.0160(8) -0.0076(8) 0.0003(8) 0.0000(7)
C11 0.0147(11) 0.0174(9) 0.0225(9) -0.0064(8) -0.0031(8) -0.0014(7)
C12 0.0158(11) 0.0190(9) 0.0222(10) -0.0043(8) -0.0036(8) -0.0011(7)
C13 0.0168(11) 0.0171(9) 0.0240(10) -0.0050(8) -0.0053(9) 0.0017(7)
C14 0.0178(11) 0.0163(9) 0.0226(10) -0.0061(8) 0.0050(9) -0.0026(7)
C15 0.0300(14) 0.0195(9) 0.0209(10) -0.0090(10) 0.0031(9) -0.0032(8)
C16 0.0243(13) 0.0198(9) 0.0269(11) -0.0087(9) -0.0015(9) -0.0039(8)
C17 0.0156(11) 0.0171(9) 0.0322(11) -0.0075(8) 0.0013(9) -0.0029(8)
C18 0.0193(12) 0.0190(9) 0.0218(9) -0.0088(9) 0.0022(8) -0.0003(7)

loop_
_atom_type_symbol
_atom_type_description
_atom_type_scat_dispersion_real
_atom_type_scat_dispersion_imag
_atom_type_scat_source
C C 0.0033 0.0016 'International Tables Vol C Tables 4.2.6.8 and 6.1.1.4'
H H 0.0000 0.0000 'International Tables Vol C Tables 4.2.6.8 and 6.1.1.4'
N N 0.0061 0.0033 'International Tables Vol C Tables 4.2.6.8 and 6.1.1.4'
O O 0.0106 0.0060 'International Tables Vol C Tables 4.2.6.8 and 6.1.1.4'
S S 0.1246 0.1234 'International Tables Vol C Tables 4.2.6.8 and 6.1.1.4'
Br Br -0.2901 2.4595 'International Tables Vol C Tables 4.2.6.8 and 6.1.1.4'

loop_
_geom_angle_atom_site_label_1
_geom_angle_atom_site_label_2
_geom_angle_atom_site_label_3
_geom_angle
C8 S1 C9 88.45(10)
C9 N1 C7 110.70(17)
C10 N2 C9 122.88(17)
C10 N2 H1N2 121(2)
C9 N2 H1N2 116(2)
C18 N3 C14 110.36(17)
C18 N3 C13 109.99(17)
C14 N3 C13 110.74(18)
C2 C1 C6 120.7(2)
C2 C1 H1A 119.7
C6 C1 H1A 119.7
C1 C2 C3 119.5(2)
C1 C2 H2A 120.3
C3 C2 H2A 120.3
C4 C3 C2 121.1(2)
C4 C3 Br1 119.07(19)
C2 C3 Br1 119.76(17)
C5 C4 C3 118.7(2)
C5 C4 H4A 120.6
C3 C4 H4A 120.6
C4 C5 C6 121.5(2)
C4 C5 H5A 119.2
C6 C5 H5A 119.2
C5 C6 C1 118.5(2)
C5 C6 C7 120.87(18)
C1 C6 C7 120.6(2)
C8 C7 N1 114.3(2)
C8 C7 C6 126.45(19)
N1 C7 C6 119.23(17)
C7 C8 S1 111.31(17)
C7 C8 H8A 124.3
S1 C8 H8A 124.3
N1 C9 N2 121.60(17)
N1 C9 S1 115.24(16)
N2 C9 S1 123.16(15)
O1 C10 N2 121.7(2)
O1 C10 C11 120.4(2)
N2 C10 C11 117.80(17)
C10 C11 C12 120.40(18)
C10 C11 H11A 107.2
C12 C11 H11A 107.2
C10 C11 H11B 107.2
C12 C11 H11B 107.2
H11A C11 H11B 106.9
C13 C12 C11 116.0(2)
C13 C12 H12A 108.3
C11 C12 H12A 108.3
C13 C12 H12B 108.3
C11 C12 H12B 108.3
H12A C12 H12B 107.4
N3 C13 C12 113.05(17)
N3 C13 H13A 109.0
C12 C13 H13A 109.0
N3 C13 H13B 109.0
C12 C13 H13B 109.0
H13A C13 H13B 107.8
N3 C14 C15 110.96(19)
N3 C14 H14A 109.4
C15 C14 H14A 109.4
N3 C14 H14B 109.4
C15 C14 H14B 109.4
H14A C14 H14B 108.0
C14 C15 C16 111.38(19)
C14 C15 H15A 109.4
C16 C15 H15A 109.4
C14 C15 H15B 109.4
C16 C15 H15B 109.4
H15A C15 H15B 108.0
C17 C16 C15 109.71(19)
C17 C16 H16A 109.7
C15 C16 H16A 109.7
C17 C16 H16B 109.7
C15 C16 H16B 109.7
H16A C16 H16B 108.2
C18 C17 C16 111.1(2)
C18 C17 H17A 109.4
C16 C17 H17A 109.4
C18 C17 H17B 109.4
C16 C17 H17B 109.4
H17A C17 H17B 108.0
N3 C18 C17 111.59(18)
N3 C18 H18A 109.3
C17 C18 H18A 109.3
N3 C18 H18B 109.3
C17 C18 H18B 109.3
H18A C18 H18B 108.0

loop_
_geom_bond_atom_site_label_1
_geom_bond_atom_site_label_2
_geom_bond_distance
Br1 C3 1.898(2)
S1 C8 1.720(2)
S1 C9 1.7473(19)
O1 C10 1.231(2)
N1 C9 1.306(3)
N1 C7 1.393(3)
N2 C10 1.362(3)
N2 C9 1.380(3)
N2 H1N2 0.93(3)
N3 C18 1.472(3)
N3 C14 1.478(3)
N3 C13 1.480(3)
C1 C2 1.383(3)
C1 C6 1.407(3)
C1 H1A 0.9500
C2 C3 1.394(4)
C2 H2A 0.9500
C3 C4 1.390(3)
C4 C5 1.389(3)
C4 H4A 0.9500
C5 C6 1.396(3)
C5 H5A 0.9500
C6 C7 1.466(3)
C7 C8 1.369(3)
C8 H8A 0.9500
C10 C11 1.515(3)
C11 C12 1.533(3)
C11 H11A 0.9900
C11 H11B 0.9900
C12 C13 1.529(3)
C12 H12A 0.9900
C12 H12B 0.9900
C13 H13A 0.9900
C13 H13B 0.9900
C14 C15 1.527(4)
C14 H14A 0.9900
C14 H14B 0.9900
C15 C16 1.532(4)
C15 H15A 0.9900
C15 H15B 0.9900
C16 C17 1.528(3)
C16 H16A 0.9900
C16 H16B 0.9900
C17 C18 1.514(3)
C17 H17A 0.9900
C17 H17B 0.9900
C18 H18A 0.9900
C18 H18B 0.9900

loop_
_geom_hbond_atom_site_label_D
_geom_hbond_atom_site_label_H
_geom_hbond_atom_site_label_A
_geom_hbond_distance_DH
_geom_hbond_distance_HA
_geom_hbond_distance_DA
_geom_hbond_angle_DHA
_geom_hbond_publ_flag
N2 H1N2 N3 0.93(3) 1.83(3) 2.742(2) 167(3) yes

loop_
_geom_torsion_atom_site_label_1
_geom_torsion_atom_site_label_2
_geom_torsion_atom_site_label_3
_geom_torsion_atom_site_label_4
_geom_torsion
C6 C1 C2 C3 1.0(3)
C1 C2 C3 C4 -0.2(3)
C1 C2 C3 Br1 178.34(17)
C2 C3 C4 C5 -0.7(3)
Br1 C3 C4 C5 -179.21(16)
C3 C4 C5 C6 0.8(3)
C4 C5 C6 C1 0.0(3)
C4 C5 C6 C7 178.56(19)
C2 C1 C6 C5 -0.9(3)
C2 C1 C6 C7 -179.45(19)
C9 N1 C7 C8 -0.6(3)
C9 N1 C7 C6 178.28(19)
C5 C6 C7 C8 23.5(3)
C1 C6 C7 C8 -158.0(2)
C5 C6 C7 N1 -155.2(2)
C1 C6 C7 N1 23.3(3)
N1 C7 C8 S1 0.0(3)
C6 C7 C8 S1 -178.77(17)
C9 S1 C8 C7 0.39(18)
C7 N1 C9 N2 -178.11(19)
C7 N1 C9 S1 0.9(2)
C10 N2 C9 N1 -175.4(2)
C10 N2 C9 S1 5.7(3)
C8 S1 C9 N1 -0.78(18)
C8 S1 C9 N2 178.24(19)
C9 N2 C10 O1 -1.9(3)
C9 N2 C10 C11 178.70(19)
O1 C10 C11 C12 162.6(2)
N2 C10 C11 C12 -18.0(3)
C10 C11 C12 C13 73.2(3)
C18 N3 C13 C12 157.54(18)
C14 N3 C13 C12 -80.2(2)
C11 C12 C13 N3 -84.7(2)
C18 N3 C14 C15 -58.9(2)
C13 N3 C14 C15 179.05(17)
N3 C14 C15 C16 56.3(2)
C14 C15 C16 C17 -52.9(3)
C15 C16 C17 C18 53.2(2)
C14 N3 C18 C17 59.7(2)
C13 N3 C18 C17 -177.78(17)
C16 C17 C18 N3 -57.3(2)

loop_
_cod_related_entry_id
_cod_related_entry_database
_cod_related_entry_code
1 ChemSpider 30657760
